data_4086236
loop_
_publ_author_name
'Corbey, Jordan F.'
'Woen, David H.'
'Palumbo, Chad T.'
'Fieser, Megan E.'
'Ziller, Joseph W.'
'Furche, Filipp'
'Evans, William J.'

_publ_section_title
;
 Ligand Effects in the Synthesis of Ln2+Complexes by Reduction of
 Tris(cyclopentadienyl) Precursors Including C--H Bond Activation of an
 Indenyl Anion
;
_journal_issue 15
_journal_name_full Organometallics
_journal_page_first 3909
_journal_paper_doi 10.1021/acs.organomet.5b00500
_journal_volume 34
_journal_year 2015
_chemical_absolute_configuration unk
_chemical_formula_sum 'C22 H29 O Y'
_chemical_formula_weight 398.36
_space_group_crystal_system orthorhombic
_space_group_IT_number 19
_space_group_name_Hall 'P 2ac 2ab'
_space_group_name_H-M_alt 'P 21 21 21'
_symmetry_space_group_name_Hall 'P 2ac 2ab'
_symmetry_space_group_name_H-M 'P 21 21 21'
_atom_sites_solution_hydrogens geom
_atom_sites_solution_primary direct
_atom_sites_solution_secondary difmap
_audit_creation_method SHELXL-2014/6
_cell_angle_alpha 90
_cell_angle_beta 90
_cell_angle_gamma 90
_cell_formula_units_Z 4
_cell_length_a 9.2717(14)
_cell_length_b 12.6044(19)
_cell_length_c 16.250(2)
_cell_measurement_reflns_used 4648
_cell_measurement_temperature 128(2)
_cell_measurement_theta_max 27.36
_cell_measurement_theta_min 2.51
_cell_volume 1899.0(5)
_computing_cell_refinement 'Bruker SAINT 8.34a, 2013'
_computing_data_collection 'Bruker APEX2 2014.1-1, 2014'
_computing_data_reduction 'Bruker SAINT 8.34a, 2013'
_computing_molecular_graphics 'Bruker SHELXTL'
_computing_publication_material 'Bruker SHELXTL'
_computing_structure_refinement 'SHELXL-2014/6 (Sheldrick, 2014)'
_computing_structure_solution 'Bruker SHELXTL 2013/1'
_diffrn_ambient_temperature 128(2)
_diffrn_measured_fraction_theta_full 0.998
_diffrn_measured_fraction_theta_max 0.947
_diffrn_measurement_device_type 'Bruker SMART APEX II CCD'
_diffrn_measurement_method '\f and \w scans'
_diffrn_radiation_type MoK\a
_diffrn_radiation_wavelength 0.71073
_diffrn_reflns_av_R_equivalents 0.0351
_diffrn_reflns_av_unetI/netI 0.0396
_diffrn_reflns_laue_measured_fraction_full 0.998
_diffrn_reflns_laue_measured_fraction_max 0.947
_diffrn_reflns_limit_h_max 12
_diffrn_reflns_limit_h_min -12
_diffrn_reflns_limit_k_max 16
_diffrn_reflns_limit_k_min -16
_diffrn_reflns_limit_l_max 21
_diffrn_reflns_limit_l_min -21
_diffrn_reflns_number 15173
_diffrn_reflns_point_group_measured_fraction_full 0.999
_diffrn_reflns_point_group_measured_fraction_max 0.948
_diffrn_reflns_theta_full 25.242
_diffrn_reflns_theta_max 28.706
_diffrn_reflns_theta_min 2.045
_diffrn_source 'fine-focus sealed tube'
_exptl_absorpt_coefficient_mu 3.076
_exptl_absorpt_correction_T_max 0.8735
_exptl_absorpt_correction_T_min 0.6198
_exptl_absorpt_correction_type numerical
_exptl_absorpt_process_details 'Bruker SADABS 2014/2'
_exptl_crystal_colour colorless
_exptl_crystal_density_diffrn 1.393
_exptl_crystal_density_meas ?
_exptl_crystal_density_method not_measured
_exptl_crystal_description block
_exptl_crystal_F_000 832
_exptl_crystal_size_max 0.194
_exptl_crystal_size_mid 0.171
_exptl_crystal_size_min 0.091
_refine_diff_density_max 0.937
_refine_diff_density_min -0.441
_refine_diff_density_rms 0.100
_refine_ls_abs_structure_details
; 
 Refined as an inversion twin. 
;
_refine_ls_abs_structure_Flack 0.492(11)
_refine_ls_extinction_method none
_refine_ls_goodness_of_fit_ref 1.056
_refine_ls_hydrogen_treatment constr
_refine_ls_matrix_type full
_refine_ls_number_parameters 221
_refine_ls_number_reflns 4540
_refine_ls_number_restraints 0
_refine_ls_restrained_S_all 1.056
_refine_ls_R_factor_all 0.0502
_refine_ls_R_factor_gt 0.0363
_refine_ls_shift/su_max 0.001
_refine_ls_shift/su_mean 0.000
_refine_ls_structure_factor_coef Fsqd
_refine_ls_weighting_details 'w=1/[\s^2^(Fo^2^)+(0.0520P)^2^+0.6188P] where P=(Fo^2^+2Fc^2^)/3'
_refine_ls_weighting_scheme calc
_refine_ls_wR_factor_gt 0.0871
_refine_ls_wR_factor_ref 0.0921
_reflns_Friedel_coverage 0.769
_reflns_friedel_fraction_full 1.000
_reflns_friedel_fraction_max 0.950
_reflns_number_gt 3782
_reflns_number_total 4540
_reflns_threshold_expression 'I > 2\s(I)'
_cod_data_source_file om5b00500_si_010.cif
_cod_data_source_block dhw4
_cod_depositor_comments
;
The following automatic conversions were performed:

'_exptl_crystal_density_meas' value 'not_measured' was changed to '?'
- the value is perceived as not measured.

Automatic conversion script
Id: cif_fix_values 3271 2015-04-21 07:52:19Z andrius 
;
_cod_database_code 4086236
_shelx_space_group_comment
; 
The symmetry employed for this shelxl refinement is uniquely defined 
by the following loop, which should always be used as a source of 
symmetry information in preference to the above space-group names. 
They are only intended as comments. 
;
_shelx_estimated_absorpt_t_min 0.587
_shelx_estimated_absorpt_t_max 0.767
_shelxl_version_number 2014/6

loop_
_space_group_symop_operation_xyz
'x, y, z'
'-x+1/2, -y, z+1/2'
'-x, y+1/2, -z+1/2'
'x+1/2, -y+1/2, -z'

loop_
_atom_site_label
_atom_site_type_symbol
_atom_site_fract_x
_atom_site_fract_y
_atom_site_fract_z
_atom_site_U_iso_or_equiv
_atom_site_adp_type
_atom_site_occupancy
_atom_site_site_symmetry_order
_atom_site_calc_flag
_atom_site_refinement_flags_posn
_atom_site_refinement_flags_adp
Y1 Y 0.62714(4) 0.49677(3) 0.08892(2) 0.01633(11) Uani 1 1 d . .
O1 O 0.4368(4) 0.4788(3) -0.01383(19) 0.0260(8) Uani 1 1 d . .
C1 C 0.8516(6) 0.6363(4) 0.0750(3) 0.0279(12) Uani 1 1 d . .
C2 C 0.7340(6) 0.6958(4) 0.1002(3) 0.0278(11) Uani 1 1 d . .
H2A H 0.7309 0.7410 0.1508 0.033 Uiso 1 1 calc R U
C3 C 0.6317(8) 0.6981(4) 0.0366(3) 0.0308(12) Uani 1 1 d . .
H3A H 0.5465 0.7466 0.0338 0.037 Uiso 1 1 calc R U
C4 C 0.6902(6) 0.6409(4) -0.0300(3) 0.0318(12) Uani 1 1 d . .
H4A H 0.6506 0.6403 -0.0872 0.038 Uiso 1 1 calc R U
C5 C 0.8267(6) 0.6031(4) -0.0070(3) 0.0311(12) Uani 1 1 d . .
H5A H 0.8992 0.5696 -0.0444 0.037 Uiso 1 1 calc R U
C6 C 0.9875(6) 0.6229(5) 0.1254(4) 0.0461(15) Uani 1 1 d . .
H6A H 1.0219 0.5497 0.1205 0.069 Uiso 1 1 calc R U
H6B H 0.9667 0.6388 0.1832 0.069 Uiso 1 1 calc R U
H6C H 1.0618 0.6716 0.1051 0.069 Uiso 1 1 calc R U
C7 C 0.4052(6) 0.4453(5) 0.1931(3) 0.0274(13) Uani 1 1 d . .
C8 C 0.3867(7) 0.5556(4) 0.1764(3) 0.0313(12) Uani 1 1 d . .
H8A H 0.2981 0.5884 0.1522 0.038 Uiso 1 1 calc R U
C9 C 0.4990(6) 0.6113(4) 0.2132(3) 0.0329(12) Uani 1 1 d . .
H9A H 0.5037 0.6902 0.2197 0.039 Uiso 1 1 calc R U
C10 C 0.5905(6) 0.5396(4) 0.2504(3) 0.0320(13) Uani 1 1 d . .
H10A H 0.6694 0.5581 0.2898 0.038 Uiso 1 1 calc R U
C11 C 0.5299(6) 0.4368(4) 0.2400(3) 0.0265(11) Uani 1 1 d . .
H11A H 0.5612 0.3716 0.2703 0.032 Uiso 1 1 calc R U
C12 C 0.3062(6) 0.3564(5) 0.1684(3) 0.0352(12) Uani 1 1 d . .
H12A H 0.2077 0.3727 0.1862 0.053 Uiso 1 1 calc R U
H12B H 0.3382 0.2903 0.1943 0.053 Uiso 1 1 calc R U
H12C H 0.3081 0.3482 0.1084 0.053 Uiso 1 1 calc R U
C13 C 0.8009(5) 0.3330(4) 0.1387(3) 0.0236(10) Uani 1 1 d . .
C14 C 0.6714(6) 0.2827(4) 0.1172(3) 0.0231(11) Uani 1 1 d . .
H14A H 0.6122 0.2374 0.1547 0.028 Uiso 1 1 calc R U
C15 C 0.6497(6) 0.2934(4) 0.0316(3) 0.0249(12) Uani 1 1 d . .
H15A H 0.5753 0.2551 -0.0016 0.030 Uiso 1 1 calc R U
C16 C 0.7688(6) 0.3493(4) -0.0004(3) 0.0253(11) Uani 1 1 d . .
H16A H 0.7935 0.3556 -0.0601 0.030 Uiso 1 1 calc R U
C17 C 0.8617(7) 0.3738(4) 0.0651(3) 0.0241(11) Uani 1 1 d . .
H17A H 0.9628 0.4005 0.0592 0.029 Uiso 1 1 calc R U
C18 C 0.8720(7) 0.3327(4) 0.2221(3) 0.0396(13) Uani 1 1 d . .
H18A H 0.8891 0.4059 0.2398 0.059 Uiso 1 1 calc R U
H18B H 0.9642 0.2949 0.2187 0.059 Uiso 1 1 calc R U
H18C H 0.8090 0.2971 0.2618 0.059 Uiso 1 1 calc R U
C19 C 0.2981(6) 0.5349(5) -0.0132(3) 0.0400(15) Uani 1 1 d . .
H19A H 0.3130 0.6121 -0.0061 0.048 Uiso 1 1 calc R U
H19B H 0.2363 0.5088 0.0322 0.048 Uiso 1 1 calc R U
C20 C 0.2292(5) 0.5116(4) -0.0959(3) 0.0325(11) Uani 1 1 d . .
H20A H 0.1648 0.4491 -0.0926 0.039 Uiso 1 1 calc R U
H20B H 0.1731 0.5733 -0.1158 0.039 Uiso 1 1 calc R U
C21 C 0.3547(6) 0.4902(6) -0.1503(3) 0.0427(13) Uani 1 1 d . .
H21A H 0.3994 0.5569 -0.1697 0.051 Uiso 1 1 calc R U
H21C H 0.3263 0.4468 -0.1985 0.051 Uiso 1 1 calc R U
C22 C 0.4552(6) 0.4298(4) -0.0944(3) 0.0321(12) Uani 1 1 d . .
H22C H 0.4290 0.3537 -0.0926 0.039 Uiso 1 1 calc R U
H22A H 0.5563 0.4365 -0.1134 0.039 Uiso 1 1 calc R U

loop_
_atom_site_aniso_label
_atom_site_aniso_U_11
_atom_site_aniso_U_22
_atom_site_aniso_U_33
_atom_site_aniso_U_23
_atom_site_aniso_U_13
_atom_site_aniso_U_12
Y1 0.01939(18) 0.01649(18) 0.01310(16) -0.0010(2) 0.00028(14) 0.0002(2)
O1 0.0278(16) 0.027(2) 0.0233(15) -0.0067(13) -0.0088(13) 0.0050(14)
C1 0.028(3) 0.021(2) 0.035(3) 0.005(2) -0.007(2) -0.008(2)
C2 0.037(3) 0.017(2) 0.029(3) -0.003(2) -0.001(2) -0.006(2)
C3 0.036(3) 0.017(2) 0.039(3) 0.008(2) -0.002(3) 0.003(3)
C4 0.047(3) 0.027(3) 0.021(2) 0.011(2) -0.002(2) -0.011(2)
C5 0.038(3) 0.024(3) 0.032(3) 0.004(2) 0.016(2) -0.007(2)
C6 0.036(3) 0.039(3) 0.063(4) 0.005(3) -0.009(3) -0.008(3)
C7 0.029(3) 0.034(3) 0.019(2) 0.000(2) 0.010(2) -0.002(2)
C8 0.026(3) 0.038(3) 0.029(3) -0.005(2) 0.009(3) 0.009(3)
C9 0.044(3) 0.029(3) 0.025(3) -0.011(2) 0.013(2) 0.002(3)
C10 0.034(3) 0.041(3) 0.020(3) -0.0098(19) 0.005(2) -0.006(2)
C11 0.029(3) 0.034(3) 0.016(2) -0.001(2) 0.002(2) -0.003(2)
C12 0.032(3) 0.043(3) 0.031(3) -0.001(2) 0.001(2) -0.008(3)
C13 0.027(3) 0.022(2) 0.022(2) 0.0013(19) -0.002(2) 0.008(2)
C14 0.028(3) 0.015(2) 0.026(2) 0.0013(18) 0.001(2) 0.0024(19)
C15 0.031(3) 0.018(2) 0.025(2) -0.0027(19) -0.001(2) 0.005(2)
C16 0.035(3) 0.024(2) 0.017(2) -0.0040(19) 0.005(2) 0.009(2)
C17 0.020(3) 0.020(2) 0.033(3) -0.0025(18) 0.008(2) 0.006(2)
C18 0.044(3) 0.042(3) 0.033(3) 0.002(2) -0.015(3) 0.007(3)
C19 0.037(3) 0.044(4) 0.038(3) -0.005(2) -0.010(3) 0.016(3)
C20 0.033(2) 0.033(3) 0.032(2) 0.001(3) -0.0136(19) 0.000(2)
C21 0.039(3) 0.065(4) 0.024(2) 0.000(3) -0.0104(19) 0.003(4)
C22 0.034(3) 0.047(3) 0.015(2) -0.008(2) -0.006(2) 0.008(2)

loop_
_atom_type_symbol
_atom_type_description
_atom_type_scat_dispersion_real
_atom_type_scat_dispersion_imag
_atom_type_scat_source
C C 0.0033 0.0016 'International Tables Vol C Tables 4.2.6.8 and 6.1.1.4'
H H 0.0000 0.0000 'International Tables Vol C Tables 4.2.6.8 and 6.1.1.4'
O O 0.0106 0.0060 'International Tables Vol C Tables 4.2.6.8 and 6.1.1.4'
Y Y -2.7962 3.5667 'International Tables Vol C Tables 4.2.6.8 and 6.1.1.4'

loop_
_geom_angle_atom_site_label_1
_geom_angle_atom_site_label_2
_geom_angle_atom_site_label_3
_geom_angle
Cnt1 Y1 O1 99.1
Cnt2 Y1 O1 100.5
Cnt3 Y1 O1 100.0
Cnt1 Y1 Cnt2 117.2
Cnt1 Y1 Cnt3 117.3
Cnt2 Y1 Cnt3 116.8
O1 Y1 C3 83.24(16)
O1 Y1 C17 115.55(13)
C3 Y1 C17 119.1(2)
O1 Y1 C10 126.34(14)
C3 Y1 C10 96.96(17)
C17 Y1 C10 110.83(17)
O1 Y1 C16 85.40(13)
C3 Y1 C16 118.32(17)
C17 Y1 C16 30.15(15)
C10 Y1 C16 136.16(16)
O1 Y1 C2 113.44(13)
C3 Y1 C2 30.22(17)
C17 Y1 C2 104.32(16)
C10 Y1 C2 78.16(16)
C16 Y1 C2 119.81(17)
O1 Y1 C4 74.40(14)
C3 Y1 C4 30.28(16)
C17 Y1 C4 96.24(16)
C10 Y1 C4 125.78(16)
C16 Y1 C4 88.47(16)
C2 Y1 C4 49.35(15)
O1 Y1 C11 110.60(13)
C3 Y1 C11 123.70(17)
C17 Y1 C11 103.69(15)
C10 Y1 C11 30.40(15)
C16 Y1 C11 117.05(15)
C2 Y1 C11 108.53(16)
C4 Y1 C11 153.98(16)
O1 Y1 C1 123.63(14)
C3 Y1 C1 49.6(2)
C17 Y1 C1 75.17(14)
C10 Y1 C1 92.73(16)
C16 Y1 C1 91.61(17)
C2 Y1 C1 29.51(16)
C4 Y1 C1 49.23(16)
C11 Y1 C1 120.34(16)
O1 Y1 C15 74.63(14)
C3 Y1 C15 141.17(14)
C17 Y1 C15 49.55(17)
C10 Y1 C15 121.87(16)
C16 Y1 C15 30.03(16)
C2 Y1 C15 149.83(17)
C4 Y1 C15 111.59(15)
C11 Y1 C15 94.15(16)
C1 Y1 C15 121.08(18)
O1 Y1 C13 123.86(13)
C3 Y1 C13 142.98(19)
C17 Y1 C13 30.21(14)
C10 Y1 C13 86.43(16)
C16 Y1 C13 49.76(14)
C2 Y1 C13 117.60(16)
C4 Y1 C13 125.95(16)
C11 Y1 C13 73.71(15)
C1 Y1 C13 93.51(15)
C15 Y1 C13 49.45(15)
O1 Y1 C7 81.83(14)
C3 Y1 C7 115.61(19)
C17 Y1 C7 123.87(16)
C10 Y1 C7 49.68(16)
C16 Y1 C7 122.28(16)
C2 Y1 C7 116.91(17)
C4 Y1 C7 139.37(17)
C11 Y1 C7 29.45(16)
C1 Y1 C7 140.75(16)
C15 Y1 C7 92.64(17)
C13 Y1 C7 94.64(16)
C22 O1 C19 108.2(3)
C22 O1 Y1 124.7(3)
C19 O1 Y1 125.7(3)
C2 C1 C5 108.0(5)
C2 C1 C6 123.8(5)
C5 C1 C6 127.8(5)
C2 C1 Y1 74.0(3)
C5 C1 Y1 76.3(3)
C6 C1 Y1 121.2(3)
C1 C2 C3 109.0(5)
C1 C2 Y1 76.5(3)
C3 C2 Y1 73.9(3)
C2 C3 C4 107.2(5)
C2 C3 Y1 75.9(3)
C4 C3 Y1 76.4(3)
C5 C4 C3 108.4(5)
C5 C4 Y1 77.1(3)
C3 C4 Y1 73.3(3)
C4 C5 C1 107.3(5)
C4 C5 Y1 73.2(3)
C1 C5 Y1 73.8(3)
C11 C7 C8 106.2(6)
C11 C7 C12 126.7(5)
C8 C7 C12 127.0(6)
C11 C7 Y1 74.5(3)
C8 C7 Y1 75.0(4)
C12 C7 Y1 118.0(3)
C9 C8 C7 108.7(6)
C9 C8 Y1 75.6(3)
C7 C8 Y1 74.8(4)
C10 C9 C8 108.5(5)
C10 C9 Y1 73.2(3)
C8 C9 Y1 75.1(3)
C9 C10 C11 107.6(5)
C9 C10 Y1 77.5(3)
C11 C10 Y1 75.7(3)
C7 C11 C10 108.9(5)
C7 C11 Y1 76.1(3)
C10 C11 Y1 73.9(3)
C14 C13 C17 107.1(4)
C14 C13 C18 126.7(5)
C17 C13 C18 125.8(5)
C14 C13 Y1 76.3(3)
C17 C13 Y1 73.3(3)
C18 C13 Y1 121.6(3)
C13 C14 C15 108.9(5)
C13 C14 Y1 74.2(3)
C15 C14 Y1 73.9(3)
C16 C15 C14 107.4(5)
C16 C15 Y1 73.6(3)
C14 C15 Y1 76.4(3)
C17 C16 C15 108.1(4)
C17 C16 Y1 74.9(3)
C15 C16 Y1 76.4(3)
C16 C17 C13 108.4(5)
C16 C17 Y1 75.0(3)
C13 C17 Y1 76.5(3)
O1 C19 C20 105.6(4)
C21 C20 C19 103.4(4)
C20 C21 C22 102.6(4)
O1 C22 C21 104.8(4)

loop_
_geom_bond_atom_site_label_1
_geom_bond_atom_site_label_2
_geom_bond_distance
Y1 Cnt1 2.445
Y1 Cnt2 2.458
Y1 Cnt3 2.450
Y1 O1 2.440(3)
Y1 C3 2.677(5)
Y1 C17 2.699(5)
Y1 C10 2.700(5)
Y1 C16 2.700(4)
Y1 C2 2.703(5)
Y1 C4 2.716(5)
Y1 C11 2.723(5)
Y1 C1 2.734(5)
Y1 C15 2.736(5)
Y1 C13 2.741(5)
Y1 C7 2.743(5)
O1 C22 1.457(5)
O1 C19 1.468(7)
C1 C2 1.385(8)
C1 C5 1.416(7)
C1 C6 1.511(8)
C2 C3 1.403(8)
C3 C4 1.409(8)
C4 C5 1.403(8)
C7 C11 1.389(8)
C7 C8 1.427(7)
C7 C12 1.504(8)
C8 C9 1.392(8)
C9 C10 1.379(8)
C10 C11 1.422(7)
C13 C14 1.402(7)
C13 C17 1.418(7)
C13 C18 1.507(7)
C14 C15 1.413(7)
C15 C16 1.409(8)
C16 C17 1.404(7)
C19 C20 1.517(7)
C20 C21 1.487(7)
C21 C22 1.507(7)
